data_7048590
loop_
_publ_author_name
'Resa, Sandra'
'Mill\'an, Alba'
'Fuentes, Noelia'
'Crovetto, Luis'
'Luisa Marcos, M.'
'Lezama, Luis'
'Choquesillo-Lazarte, Duane'
'Blanco, Victor'
'Campa\~na, Araceli G'
'C\'ardenas, Diego J'
'Cuerva, Juan M.'

_publ_section_title
;
 O-H and (CO)N-H bond weakening by coordination to Fe(ii).
;
_journal_issue 6
_journal_name_full 'Dalton transactions (Cambridge, England : 2003)'
_journal_page_first 2179
_journal_page_last 2189
_journal_paper_doi 10.1039/c8dt04689a
_journal_volume 48
_journal_year 2019
_chemical_formula_sum 'C26 H40 F12 Fe N6 O2 P2'
_chemical_formula_weight 814.43
_space_group_crystal_system triclinic
_space_group_IT_number 2
_space_group_name_Hall '-P 1'
_space_group_name_H-M_alt 'P -1'
_symmetry_space_group_name_Hall '-P 1'
_symmetry_space_group_name_H-M 'P -1'
_atom_sites_solution_hydrogens mixed
_audit_creation_method SHELXL-2016/4
_audit_update_record
;
2018-11-23 deposited with the CCDC.
2019-01-11 downloaded from the CCDC.
;
_cell_angle_alpha 107.517(2)
_cell_angle_beta 108.430(2)
_cell_angle_gamma 96.563(2)
_cell_formula_units_Z 2
_cell_length_a 10.9740(19)
_cell_length_b 12.663(2)
_cell_length_c 13.902(3)
_cell_measurement_reflns_used 5494
_cell_measurement_temperature 100(2)
_cell_measurement_theta_max 26.2785
_cell_measurement_theta_min 2.3315
_cell_volume 1700.3(5)
_computing_cell_refinement 'Bruker APEX'
_computing_data_collection 'Bruker APEX'
_computing_data_reduction 'SAINT V8.30C'
_computing_molecular_graphics 'USCF Chimera 1.10.1 and Ortep3'
_computing_publication_material 'WinGX CIF Routines'
_computing_structure_refinement 'SHELXL-2016/4 (Sheldrick, 2016)'
_computing_structure_solution 'SHELX-2014/5 (Sheldrick, 2014)'
_diffrn_ambient_temperature 100(2)
_diffrn_measured_fraction_theta_full 0.993
_diffrn_measured_fraction_theta_max 0.984
_diffrn_measurement_device_type 'Bruker D8 Venture'
_diffrn_radiation_type MoK\a
_diffrn_radiation_wavelength 0.71073
_diffrn_reflns_av_R_equivalents 0.0370
_diffrn_reflns_av_unetI/netI 0.0454
_diffrn_reflns_Laue_measured_fraction_full 0.993
_diffrn_reflns_Laue_measured_fraction_max 0.984
_diffrn_reflns_limit_h_max 13
_diffrn_reflns_limit_h_min -13
_diffrn_reflns_limit_k_max 15
_diffrn_reflns_limit_k_min -15
_diffrn_reflns_limit_l_max 17
_diffrn_reflns_limit_l_min -17
_diffrn_reflns_number 17141
_diffrn_reflns_point_group_measured_fraction_full 0.993
_diffrn_reflns_point_group_measured_fraction_max 0.984
_diffrn_reflns_theta_full 25.242
_diffrn_reflns_theta_max 26.278
_diffrn_reflns_theta_min 1.653
_exptl_absorpt_coefficient_mu 0.639
_exptl_absorpt_correction_T_max 0.8620
_exptl_absorpt_correction_T_min 0.6361
_exptl_absorpt_correction_type multi-scan
_exptl_absorpt_process_details
;
SADABS-2012/1 (Bruker,2012/1) was used for absorption correction.
wR2(int) was 0.0456 after correction.
The ratio of minimum to maximum apparent transmission was 0.7379.
;
_exptl_crystal_colour red
_exptl_crystal_density_diffrn 1.591
_exptl_crystal_description 'irregular block'
_exptl_crystal_F_000 836
_exptl_crystal_size_max 0.320
_exptl_crystal_size_mid 0.160
_exptl_crystal_size_min 0.030
_refine_diff_density_max 1.147
_refine_diff_density_min -0.447
_refine_diff_density_rms 0.090
_refine_ls_extinction_method none
_refine_ls_goodness_of_fit_ref 1.040
_refine_ls_hydrogen_treatment mixed
_refine_ls_matrix_type full
_refine_ls_number_parameters 454
_refine_ls_number_reflns 6772
_refine_ls_number_restraints 1
_refine_ls_restrained_S_all 1.040
_refine_ls_R_factor_all 0.0608
_refine_ls_R_factor_gt 0.0495
_refine_ls_shift/su_max 0.001
_refine_ls_shift/su_mean 0.000
_refine_ls_structure_factor_coef Fsqd
_refine_ls_weighting_details 'w=1/[\s^2^(Fo^2^)+(0.0722P)^2^+1.4461P] where P=(Fo^2^+2Fc^2^)/3'
_refine_ls_weighting_scheme calc
_refine_ls_wR_factor_gt 0.1251
_refine_ls_wR_factor_ref 0.1362
_reflns_Friedel_coverage 0.000
_reflns_number_gt 5571
_reflns_number_total 6772
_reflns_threshold_expression 'I > 2\s(I)'
_cod_data_source_file c8dt04689a2.cif
_cod_data_source_block '[Fe(II)(mep(COHNBu)2)](PF6)2'
_cod_depositor_comments
;
The following automatic conversions were performed:

'_exptl_absorpt_correction_type' value 'Multi-scan' changed to
'multi-scan' according to
/home/data/users/saulius/crontab/automatic-downloads/rss-feeds/RSC/lib/dictionaries/cif_core.dic
dictionary named 'cif_core.dic' version 2.4.2 from 2011-04-26.

Automatic conversion script
Id: cif_fix_values 4973 2017-02-22 13:04:09Z antanas 

 Adding full bibliography for 7048585--7048591.cif.
;
_cod_database_code 7048590
_shelx_shelxl_version_number 2016/4
_shelx_space_group_comment
;
The symmetry employed for this shelxl refinement is uniquely defined
by the following loop, which should always be used as a source of
symmetry information in preference to the above space-group names.
They are only intended as comments.
;
_shelx_estimated_absorpt_t_min 0.822
_shelx_estimated_absorpt_t_max 0.981

loop_
_space_group_symop_operation_xyz
'x, y, z'
'-x, -y, -z'

loop_
_atom_site_label
_atom_site_type_symbol
_atom_site_fract_x
_atom_site_fract_y
_atom_site_fract_z
_atom_site_U_iso_or_equiv
_atom_site_adp_type
_atom_site_occupancy
_atom_site_site_symmetry_order
_atom_site_calc_flag
_atom_site_refinement_flags_posn
_atom_site_refinement_flags_adp
C1 C 0.8937(3) 0.6390(2) 0.8731(2) 0.0188(6) Uani 1 1 d . .
C2 C 0.9199(3) 0.7556(2) 0.9555(2) 0.0191(6) Uani 1 1 d . .
C3 C 1.0239(3) 0.8058(3) 1.0532(2) 0.0236(6) Uani 1 1 d . .
H3 H 1.092257 0.768075 1.074054 0.028 Uiso 1 1 calc R U
C4 C 1.0270(3) 0.9136(3) 1.1213(2) 0.0264(7) Uani 1 1 d . .
H4 H 1.097223 0.949873 1.189692 0.032 Uiso 1 1 calc R U
C5 C 0.9270(3) 0.9673(3) 1.0883(2) 0.0241(6) Uani 1 1 d . .
H5 H 0.928093 1.040841 1.133418 0.029 Uiso 1 1 calc R U
C6 C 0.8253(3) 0.9120(2) 0.9882(2) 0.0201(6) Uani 1 1 d . .
C7 C 0.7123(3) 0.9612(2) 0.9412(2) 0.0235(6) Uani 1 1 d . .
H7A H 0.693529 1.013802 1.000889 0.028 Uiso 1 1 calc R U
H7B H 0.737061 1.005285 0.899626 0.028 Uiso 1 1 calc R U
C8 C 0.5282(3) 0.8308(2) 0.9351(2) 0.0214(6) Uani 1 1 d . .
H8A H 0.473246 0.883288 0.956451 0.026 Uiso 1 1 calc R U
H8B H 0.596815 0.832061 1.002108 0.026 Uiso 1 1 calc R U
C9 C 0.4426(3) 0.7113(2) 0.8722(2) 0.0211(6) Uani 1 1 d . .
H9A H 0.397559 0.688340 0.916720 0.025 Uiso 1 1 calc R U
H9B H 0.374132 0.710000 0.805140 0.025 Uiso 1 1 calc R U
C10 C 0.4351(3) 0.5255(2) 0.7532(2) 0.0199(6) Uani 1 1 d . .
H10A H 0.353734 0.504726 0.766515 0.024 Uiso 1 1 calc R U
H10B H 0.479904 0.461635 0.749820 0.024 Uiso 1 1 calc R U
C11 C 0.3993(3) 0.5442(2) 0.6468(2) 0.0170(5) Uani 1 1 d . .
C12 C 0.2861(3) 0.4834(2) 0.5564(2) 0.0203(6) Uani 1 1 d . .
H12 H 0.221593 0.429635 0.560206 0.024 Uiso 1 1 calc R U
C13 C 0.2690(3) 0.5025(2) 0.4611(2) 0.0209(6) Uani 1 1 d . .
H13 H 0.192934 0.460826 0.397970 0.025 Uiso 1 1 calc R U
C14 C 0.3637(3) 0.5832(2) 0.4571(2) 0.0195(6) Uani 1 1 d . .
H14 H 0.353649 0.596943 0.391859 0.023 Uiso 1 1 calc R U
C15 C 0.4717(3) 0.6420(2) 0.5505(2) 0.0175(6) Uani 1 1 d . .
C16 C 0.5866(3) 0.7320(2) 0.5667(2) 0.0176(6) Uani 1 1 d . .
C17 C 0.5013(3) 0.9134(2) 0.7943(2) 0.0227(6) Uani 1 1 d . .
H17A H 0.420779 0.853774 0.747979 0.034 Uiso 1 1 calc R U
H17B H 0.544318 0.935152 0.748935 0.034 Uiso 1 1 calc R U
H17C H 0.478524 0.979925 0.836572 0.034 Uiso 1 1 calc R U
C18 C 0.5945(3) 0.5989(2) 0.9371(2) 0.0228(6) Uani 1 1 d . .
H18A H 0.530658 0.562127 0.959831 0.034 Uiso 1 1 calc R U
H18B H 0.651575 0.667855 0.997366 0.034 Uiso 1 1 calc R U
H18C H 0.648428 0.546337 0.916158 0.034 Uiso 1 1 calc R U
C19 C 0.9658(3) 0.4667(2) 0.8059(2) 0.0212(6) Uani 1 1 d . .
H19A H 0.949097 0.473047 0.733815 0.025 Uiso 1 1 calc R U
H19B H 0.887259 0.415204 0.800867 0.025 Uiso 1 1 calc R U
C20 C 1.0852(3) 0.4160(2) 0.8356(3) 0.0249(6) Uani 1 1 d . .
H20A H 1.098888 0.404706 0.905364 0.030 Uiso 1 1 calc R U
H20B H 1.165017 0.469082 0.844627 0.030 Uiso 1 1 calc R U
C21 C 1.0644(3) 0.3020(3) 0.7467(3) 0.0308(7) Uani 1 1 d . .
H21A H 0.982202 0.250948 0.736400 0.037 Uiso 1 1 calc R U
H21B H 1.051969 0.314728 0.677732 0.037 Uiso 1 1 calc R U
C22 C 1.1776(3) 0.2424(3) 0.7704(3) 0.0372(8) Uani 1 1 d . .
H22A H 1.259720 0.292274 0.781242 0.056 Uiso 1 1 calc R U
H22B H 1.158640 0.171497 0.709051 0.056 Uiso 1 1 calc R U
H22C H 1.187320 0.225017 0.836196 0.056 Uiso 1 1 calc R U
C23 C 0.7016(3) 0.8430(2) 0.4917(2) 0.0220(6) Uani 1 1 d . .
H23A H 0.717006 0.820205 0.422669 0.026 Uiso 1 1 calc R U
H23B H 0.782935 0.845192 0.550132 0.026 Uiso 1 1 calc R U
C24 C 0.6735(3) 0.9611(2) 0.5159(3) 0.0243(6) Uani 1 1 d . .
H24A H 0.586940 0.956856 0.462116 0.029 Uiso 1 1 calc R U
H24B H 0.667906 0.987163 0.588690 0.029 Uiso 1 1 calc R U
C25 C 0.7787(3) 1.0475(3) 0.5126(3) 0.0290(7) Uani 1 1 d . .
H25A H 0.790491 1.018146 0.442424 0.035 Uiso 1 1 calc R U
H25B H 0.863655 1.057573 0.571271 0.035 Uiso 1 1 calc R U
C26 C 0.7425(3) 1.1622(3) 0.5262(3) 0.0312(7) Uani 1 1 d . .
H26A H 0.657572 1.152363 0.469074 0.047 Uiso 1 1 calc R U
H26B H 0.810922 1.214659 0.520990 0.047 Uiso 1 1 calc R U
H26C H 0.735563 1.193554 0.597438 0.047 Uiso 1 1 calc R U
N1 N 0.8221(2) 0.80802(19) 0.92433(19) 0.0177(5) Uani 1 1 d . .
N2 N 0.5922(2) 0.87008(19) 0.86899(19) 0.0190(5) Uani 1 1 d . .
N3 N 0.5231(2) 0.62940(19) 0.84349(18) 0.0179(5) Uani 1 1 d . .
N4 N 0.4890(2) 0.62192(18) 0.64275(18) 0.0161(5) Uani 1 1 d . .
N5 N 0.9851(2) 0.5795(2) 0.8861(2) 0.0208(5) Uani 1 1 d D .
N6 N 0.5922(2) 0.7581(2) 0.4833(2) 0.0202(5) Uani 1 1 d . .
O1 O 0.78515(18) 0.60067(16) 0.79550(15) 0.0192(4) Uani 1 1 d . .
O2 O 0.67444(18) 0.77751(16) 0.65956(16) 0.0197(4) Uani 1 1 d . .
F1 F 0.9866(2) 0.6852(2) 0.56895(18) 0.0586(7) Uani 1 1 d . .
F2 F 1.20853(18) 0.73161(16) 0.65117(15) 0.0320(4) Uani 1 1 d . .
F3 F 1.18817(19) 0.80480(18) 0.81375(15) 0.0384(5) Uani 1 1 d . .
F4 F 1.0869(3) 0.62384(18) 0.7038(2) 0.0613(7) Uani 1 1 d . .
F5 F 0.9674(2) 0.7561(2) 0.73258(19) 0.0513(6) Uani 1 1 d . .
F6 F 1.0891(2) 0.86523(18) 0.67952(19) 0.0474(6) Uani 1 1 d . .
F7 F 0.3630(2) 0.80781(16) 0.08753(16) 0.0383(5) Uani 1 1 d . .
F8 F 0.4662(2) 0.67222(17) 0.12323(17) 0.0380(5) Uani 1 1 d . .
F9 F 0.2937(2) 0.82132(17) 0.22468(15) 0.0396(5) Uani 1 1 d . .
F10 F 0.24776(17) 0.65019(14) 0.08953(14) 0.0290(4) Uani 1 1 d . .
F11 F 0.39263(18) 0.68219(15) 0.25958(14) 0.0298(4) Uani 1 1 d . .
F12 F 0.5096(2) 0.84038(17) 0.25705(17) 0.0432(5) Uani 1 1 d . .
P1 P 1.08731(7) 0.74414(7) 0.69069(7) 0.02475(19) Uani 1 1 d . .
P2 P 0.37872(8) 0.74547(6) 0.17366(6) 0.02265(19) Uani 1 1 d . .
FE1 Fe 0.65655(4) 0.71774(3) 0.78203(3) 0.01647(12) Uani 1 1 d . .
H5N H 1.057(2) 0.611(3) 0.9392(19) 0.018(8) Uiso 1 1 d D .
H6 H 0.534(3) 0.730(3) 0.424(3) 0.012(7) Uiso 1 1 d . .

loop_
_atom_site_aniso_label
_atom_site_aniso_U_11
_atom_site_aniso_U_22
_atom_site_aniso_U_33
_atom_site_aniso_U_23
_atom_site_aniso_U_13
_atom_site_aniso_U_12
C1 0.0222(14) 0.0190(14) 0.0181(14) 0.0106(11) 0.0075(11) 0.0046(11)
C2 0.0202(13) 0.0176(14) 0.0210(14) 0.0095(12) 0.0072(11) 0.0045(11)
C3 0.0218(14) 0.0248(15) 0.0237(15) 0.0100(13) 0.0060(12) 0.0068(12)
C4 0.0242(15) 0.0253(16) 0.0220(15) 0.0057(13) 0.0028(12) 0.0009(12)
C5 0.0248(15) 0.0187(14) 0.0224(15) 0.0027(12) 0.0060(12) 0.0017(11)
C6 0.0226(14) 0.0141(13) 0.0216(15) 0.0061(11) 0.0069(12) 0.0009(11)
C7 0.0243(15) 0.0129(13) 0.0267(16) 0.0050(12) 0.0039(12) 0.0017(11)
C8 0.0255(14) 0.0165(14) 0.0214(15) 0.0056(12) 0.0090(12) 0.0037(11)
C9 0.0229(14) 0.0179(14) 0.0235(15) 0.0089(12) 0.0093(12) 0.0029(11)
C10 0.0238(14) 0.0143(13) 0.0223(15) 0.0092(11) 0.0083(12) 0.0001(11)
C11 0.0220(14) 0.0093(12) 0.0206(14) 0.0067(11) 0.0078(11) 0.0032(10)
C12 0.0196(14) 0.0135(13) 0.0228(15) 0.0036(11) 0.0057(11) -0.0008(10)
C13 0.0204(14) 0.0144(13) 0.0205(14) 0.0041(11) 0.0006(11) 0.0019(11)
C14 0.0248(14) 0.0169(13) 0.0167(14) 0.0082(11) 0.0053(11) 0.0053(11)
C15 0.0221(14) 0.0100(12) 0.0208(14) 0.0073(11) 0.0064(11) 0.0046(10)
C16 0.0205(13) 0.0143(13) 0.0204(14) 0.0091(11) 0.0069(11) 0.0064(11)
C17 0.0240(14) 0.0150(13) 0.0265(16) 0.0100(12) 0.0038(12) 0.0044(11)
C18 0.0307(16) 0.0196(14) 0.0202(15) 0.0123(12) 0.0074(12) 0.0052(12)
C19 0.0236(14) 0.0173(14) 0.0219(15) 0.0078(12) 0.0062(12) 0.0050(11)
C20 0.0242(15) 0.0218(15) 0.0282(16) 0.0108(13) 0.0071(13) 0.0058(12)
C21 0.0292(16) 0.0247(16) 0.0330(18) 0.0071(14) 0.0065(14) 0.0096(13)
C22 0.0379(19) 0.0307(18) 0.041(2) 0.0084(16) 0.0145(16) 0.0142(15)
C23 0.0230(14) 0.0215(15) 0.0261(15) 0.0142(12) 0.0109(12) 0.0020(11)
C24 0.0322(16) 0.0158(14) 0.0280(16) 0.0105(12) 0.0134(13) 0.0032(12)
C25 0.0341(17) 0.0197(15) 0.0378(18) 0.0146(14) 0.0157(15) 0.0043(13)
C26 0.0393(18) 0.0214(16) 0.0332(18) 0.0148(14) 0.0100(15) 0.0039(13)
N1 0.0187(11) 0.0143(11) 0.0202(12) 0.0074(9) 0.0066(10) 0.0025(9)
N2 0.0194(12) 0.0123(11) 0.0227(12) 0.0073(10) 0.0041(10) 0.0015(9)
N3 0.0219(12) 0.0150(11) 0.0162(12) 0.0079(9) 0.0053(9) 0.0015(9)
N4 0.0188(11) 0.0098(10) 0.0195(12) 0.0070(9) 0.0056(9) 0.0023(9)
N5 0.0201(12) 0.0178(12) 0.0223(13) 0.0081(10) 0.0041(10) 0.0043(10)
N6 0.0233(12) 0.0176(12) 0.0180(13) 0.0088(10) 0.0046(11) 0.0005(10)
O1 0.0208(10) 0.0149(9) 0.0201(10) 0.0071(8) 0.0045(8) 0.0044(8)
O2 0.0179(9) 0.0184(10) 0.0209(10) 0.0104(8) 0.0034(8) -0.0009(8)
F1 0.0319(11) 0.0736(17) 0.0344(12) -0.0058(11) -0.0035(9) -0.0079(11)
F2 0.0291(10) 0.0330(10) 0.0275(10) 0.0053(8) 0.0100(8) -0.0002(8)
F3 0.0342(11) 0.0479(12) 0.0237(10) 0.0045(9) 0.0041(8) 0.0163(9)
F4 0.103(2) 0.0249(11) 0.0781(18) 0.0243(12) 0.0574(16) 0.0102(12)
F5 0.0303(11) 0.0635(15) 0.0581(15) 0.0147(12) 0.0229(10) 0.0032(10)
F6 0.0679(15) 0.0325(11) 0.0532(14) 0.0259(10) 0.0247(12) 0.0190(10)
F7 0.0582(13) 0.0255(10) 0.0342(11) 0.0171(9) 0.0146(10) 0.0107(9)
F8 0.0399(11) 0.0412(12) 0.0424(12) 0.0196(10) 0.0211(9) 0.0154(9)
F9 0.0471(12) 0.0376(11) 0.0270(10) 0.0063(9) 0.0050(9) 0.0226(9)
F10 0.0272(9) 0.0214(9) 0.0283(10) 0.0083(8) -0.0006(8) 0.0007(7)
F11 0.0386(10) 0.0281(10) 0.0247(9) 0.0168(8) 0.0078(8) 0.0066(8)
F12 0.0394(11) 0.0284(11) 0.0462(13) 0.0118(9) 0.0004(10) -0.0019(9)
P1 0.0213(4) 0.0209(4) 0.0266(4) 0.0072(3) 0.0055(3) -0.0024(3)
P2 0.0263(4) 0.0206(4) 0.0200(4) 0.0088(3) 0.0052(3) 0.0066(3)
FE1 0.0175(2) 0.0133(2) 0.0163(2) 0.00612(16) 0.00327(16) 0.00106(15)

loop_
_atom_type_symbol
_atom_type_description
_atom_type_scat_dispersion_real
_atom_type_scat_dispersion_imag
_atom_type_scat_source
C C 0.0033 0.0016 'International Tables Vol C Tables 4.2.6.8 and 6.1.1.4'
H H 0.0000 0.0000 'International Tables Vol C Tables 4.2.6.8 and 6.1.1.4'
N N 0.0061 0.0033 'International Tables Vol C Tables 4.2.6.8 and 6.1.1.4'
O O 0.0106 0.0060 'International Tables Vol C Tables 4.2.6.8 and 6.1.1.4'
F F 0.0171 0.0103 'International Tables Vol C Tables 4.2.6.8 and 6.1.1.4'
P P 0.1023 0.0942 'International Tables Vol C Tables 4.2.6.8 and 6.1.1.4'
Fe Fe 0.3463 0.8444 'International Tables Vol C Tables 4.2.6.8 and 6.1.1.4'

loop_
_geom_angle_atom_site_label_1
_geom_angle_atom_site_label_2
_geom_angle_atom_site_label_3
_geom_angle
O1 C1 N5 122.2(3)
O1 C1 C2 118.8(2)
N5 C1 C2 119.0(2)
N1 C2 C3 121.6(3)
N1 C2 C1 111.0(2)
C3 C2 C1 127.3(3)
C2 C3 C4 118.5(3)
C2 C3 H3 120.7
C4 C3 H3 120.7
C5 C4 C3 119.6(3)
C5 C4 H4 120.2
C3 C4 H4 120.2
C4 C5 C6 118.9(3)
C4 C5 H5 120.5
C6 C5 H5 120.5
N1 C6 C5 121.1(3)
N1 C6 C7 114.3(2)
C5 C6 C7 124.6(3)
N2 C7 C6 111.0(2)
N2 C7 H7A 109.4
C6 C7 H7A 109.4
N2 C7 H7B 109.4
C6 C7 H7B 109.4
H7A C7 H7B 108.0
N2 C8 C9 111.0(2)
N2 C8 H8A 109.4
C9 C8 H8A 109.4
N2 C8 H8B 109.4
C9 C8 H8B 109.4
H8A C8 H8B 108.0
N3 C9 C8 110.9(2)
N3 C9 H9A 109.5
C8 C9 H9A 109.5
N3 C9 H9B 109.5
C8 C9 H9B 109.5
H9A C9 H9B 108.1
N3 C10 C11 110.7(2)
N3 C10 H10A 109.5
C11 C10 H10A 109.5
N3 C10 H10B 109.5
C11 C10 H10B 109.5
H10A C10 H10B 108.1
N4 C11 C12 121.0(3)
N4 C11 C10 114.8(2)
C12 C11 C10 124.2(2)
C13 C12 C11 118.7(3)
C13 C12 H12 120.6
C11 C12 H12 120.6
C12 C13 C14 120.0(3)
C12 C13 H13 120.0
C14 C13 H13 120.0
C15 C14 C13 118.0(3)
C15 C14 H14 121.0
C13 C14 H14 121.0
N4 C15 C14 121.8(2)
N4 C15 C16 110.2(2)
C14 C15 C16 128.0(3)
O2 C16 N6 122.6(3)
O2 C16 C15 118.1(2)
N6 C16 C15 119.3(2)
N2 C17 H17A 109.5
N2 C17 H17B 109.5
H17A C17 H17B 109.5
N2 C17 H17C 109.5
H17A C17 H17C 109.5
H17B C17 H17C 109.5
N3 C18 H18A 109.5
N3 C18 H18B 109.5
H18A C18 H18B 109.5
N3 C18 H18C 109.5
H18A C18 H18C 109.5
H18B C18 H18C 109.5
N5 C19 C20 111.9(2)
N5 C19 H19A 109.2
C20 C19 H19A 109.2
N5 C19 H19B 109.2
C20 C19 H19B 109.2
H19A C19 H19B 107.9
C19 C20 C21 110.2(2)
C19 C20 H20A 109.6
C21 C20 H20A 109.6
C19 C20 H20B 109.6
C21 C20 H20B 109.6
H20A C20 H20B 108.1
C22 C21 C20 114.2(3)
C22 C21 H21A 108.7
C20 C21 H21A 108.7
C22 C21 H21B 108.7
C20 C21 H21B 108.7
H21A C21 H21B 107.6
C21 C22 H22A 109.5
C21 C22 H22B 109.5
H22A C22 H22B 109.5
C21 C22 H22C 109.5
H22A C22 H22C 109.5
H22B C22 H22C 109.5
N6 C23 C24 111.9(2)
N6 C23 H23A 109.2
C24 C23 H23A 109.2
N6 C23 H23B 109.2
C24 C23 H23B 109.2
H23A C23 H23B 107.9
C25 C24 C23 112.7(2)
C25 C24 H24A 109.1
C23 C24 H24A 109.1
C25 C24 H24B 109.1
C23 C24 H24B 109.1
H24A C24 H24B 107.8
C24 C25 C26 111.9(3)
C24 C25 H25A 109.2
C26 C25 H25A 109.2
C24 C25 H25B 109.2
C26 C25 H25B 109.2
H25A C25 H25B 107.9
C25 C26 H26A 109.5
C25 C26 H26B 109.5
H26A C26 H26B 109.5
C25 C26 H26C 109.5
H26A C26 H26C 109.5
H26B C26 H26C 109.5
C6 N1 C2 120.3(2)
C6 N1 FE1 120.52(19)
C2 N1 FE1 118.94(18)
C17 N2 C8 111.1(2)
C17 N2 C7 109.5(2)
C8 N2 C7 109.6(2)
C17 N2 FE1 113.30(18)
C8 N2 FE1 105.29(16)
C7 N2 FE1 107.89(17)
C18 N3 C10 109.4(2)
C18 N3 C9 111.4(2)
C10 N3 C9 108.9(2)
C18 N3 FE1 114.05(17)
C10 N3 FE1 108.59(16)
C9 N3 FE1 104.28(16)
C11 N4 C15 120.4(2)
C11 N4 FE1 120.55(19)
C15 N4 FE1 119.00(17)
C1 N5 C19 121.0(2)
C1 N5 H5N 118(2)
C19 N5 H5N 121(2)
C16 N6 C23 122.7(3)
C16 N6 H6 122(2)
C23 N6 H6 115(2)
C1 O1 FE1 116.08(17)
C16 O2 FE1 117.68(17)
F1 P1 F6 90.11(14)
F1 P1 F4 90.79(15)
F6 P1 F4 179.10(15)
F1 P1 F2 90.30(12)
F6 P1 F2 91.12(12)
F4 P1 F2 88.96(12)
F1 P1 F3 179.34(14)
F6 P1 F3 89.36(12)
F4 P1 F3 89.74(14)
F2 P1 F3 90.10(10)
F1 P1 F5 90.68(13)
F6 P1 F5 89.65(13)
F4 P1 F5 90.26(13)
F2 P1 F5 178.76(13)
F3 P1 F5 88.93(12)
F9 P2 F8 178.67(12)
F9 P2 F7 89.18(11)
F8 P2 F7 90.14(11)
F9 P2 F12 89.21(12)
F8 P2 F12 89.65(12)
F7 P2 F12 90.65(11)
F9 P2 F10 91.01(11)
F8 P2 F10 90.12(11)
F7 P2 F10 89.16(10)
F12 P2 F10 179.70(12)
F9 P2 F11 90.52(11)
F8 P2 F11 90.18(10)
F7 P2 F11 179.29(11)
F12 P2 F11 89.98(11)
F10 P2 F11 90.21(10)
N1 FE1 N4 177.39(9)
N1 FE1 O2 107.56(8)
N4 FE1 O2 74.97(8)
N1 FE1 O1 74.85(8)
N4 FE1 O1 103.92(8)
O2 FE1 O1 106.58(8)
N1 FE1 N3 102.49(9)
N4 FE1 N3 75.17(9)
O2 FE1 N3 147.85(8)
O1 FE1 N3 91.93(8)
N1 FE1 N2 75.53(9)
N4 FE1 N2 105.07(9)
O2 FE1 N2 95.53(8)
O1 FE1 N2 147.19(8)
N3 FE1 N2 80.99(8)

loop_
_geom_bond_atom_site_label_1
_geom_bond_atom_site_label_2
_geom_bond_distance
C1 O1 1.248(3)
C1 N5 1.321(4)
C1 C2 1.501(4)
C2 N1 1.350(4)
C2 C3 1.373(4)
C3 C4 1.397(4)
C3 H3 0.9500
C4 C5 1.384(4)
C4 H4 0.9500
C5 C6 1.387(4)
C5 H5 0.9500
C6 N1 1.337(4)
C6 C7 1.504(4)
C7 N2 1.481(3)
C7 H7A 0.9900
C7 H7B 0.9900
C8 N2 1.479(4)
C8 C9 1.516(4)
C8 H8A 0.9900
C8 H8B 0.9900
C9 N3 1.483(4)
C9 H9A 0.9900
C9 H9B 0.9900
C10 N3 1.480(3)
C10 C11 1.505(4)
C10 H10A 0.9900
C10 H10B 0.9900
C11 N4 1.337(3)
C11 C12 1.388(4)
C12 C13 1.377(4)
C12 H12 0.9500
C13 C14 1.397(4)
C13 H13 0.9500
C14 C15 1.374(4)
C14 H14 0.9500
C15 N4 1.341(3)
C15 C16 1.509(4)
C16 O2 1.252(3)
C16 N6 1.315(4)
C17 N2 1.479(4)
C17 H17A 0.9800
C17 H17B 0.9800
C17 H17C 0.9800
C18 N3 1.478(3)
C18 H18A 0.9800
C18 H18B 0.9800
C18 H18C 0.9800
C19 N5 1.466(4)
C19 C20 1.520(4)
C19 H19A 0.9900
C19 H19B 0.9900
C20 C21 1.528(4)
C20 H20A 0.9900
C20 H20B 0.9900
C21 C22 1.526(4)
C21 H21A 0.9900
C21 H21B 0.9900
C22 H22A 0.9800
C22 H22B 0.9800
C22 H22C 0.9800
C23 N6 1.466(3)
C23 C24 1.520(4)
C23 H23A 0.9900
C23 H23B 0.9900
C24 C25 1.518(4)
C24 H24A 0.9900
C24 H24B 0.9900
C25 C26 1.523(4)
C25 H25A 0.9900
C25 H25B 0.9900
C26 H26A 0.9800
C26 H26B 0.9800
C26 H26C 0.9800
N1 FE1 2.100(2)
N2 FE1 2.265(2)
N3 FE1 2.262(2)
N4 FE1 2.104(2)
N5 H5N 0.839(18)
N6 H6 0.81(3)
O1 FE1 2.1685(19)
O2 FE1 2.1126(19)
F1 P1 1.585(2)
F2 P1 1.5983(19)
F3 P1 1.600(2)
F4 P1 1.588(2)
F5 P1 1.603(2)
F6 P1 1.586(2)
F7 P2 1.599(2)
F8 P2 1.585(2)
F9 P2 1.584(2)
F10 P2 1.6064(18)
F11 P2 1.6066(18)
F12 P2 1.602(2)

loop_
_geom_torsion_atom_site_label_1
_geom_torsion_atom_site_label_2
_geom_torsion_atom_site_label_3
_geom_torsion_atom_site_label_4
_geom_torsion
O1 C1 C2 N1 -7.1(4)
N5 C1 C2 N1 174.2(2)
O1 C1 C2 C3 170.3(3)
N5 C1 C2 C3 -8.5(4)
N1 C2 C3 C4 0.2(4)
C1 C2 C3 C4 -176.9(3)
C2 C3 C4 C5 -0.8(5)
C3 C4 C5 C6 0.4(5)
C4 C5 C6 N1 0.6(4)
C4 C5 C6 C7 -178.6(3)
N1 C6 C7 N2 30.1(3)
C5 C6 C7 N2 -150.7(3)
N2 C8 C9 N3 61.8(3)
N3 C10 C11 N4 27.6(3)
N3 C10 C11 C12 -155.4(3)
N4 C11 C12 C13 1.6(4)
C10 C11 C12 C13 -175.2(3)
C11 C12 C13 C14 -1.0(4)
C12 C13 C14 C15 -0.4(4)
C13 C14 C15 N4 1.5(4)
C13 C14 C15 C16 179.6(3)
N4 C15 C16 O2 -3.3(3)
C14 C15 C16 O2 178.4(3)
N4 C15 C16 N6 175.5(2)
C14 C15 C16 N6 -2.9(4)
N5 C19 C20 C21 -176.6(2)
C19 C20 C21 C22 -178.4(3)
N6 C23 C24 C25 -173.7(3)
C23 C24 C25 C26 174.5(3)
C5 C6 N1 C2 -1.2(4)
C7 C6 N1 C2 178.0(2)
C5 C6 N1 FE1 172.7(2)
C7 C6 N1 FE1 -8.1(3)
C3 C2 N1 C6 0.8(4)
C1 C2 N1 C6 178.3(2)
C3 C2 N1 FE1 -173.2(2)
C1 C2 N1 FE1 4.3(3)
C9 C8 N2 C17 81.9(3)
C9 C8 N2 C7 -156.9(2)
C9 C8 N2 FE1 -41.1(3)
C6 C7 N2 C17 -159.2(2)
C6 C7 N2 C8 78.7(3)
C6 C7 N2 FE1 -35.4(3)
C11 C10 N3 C18 -159.6(2)
C11 C10 N3 C9 78.4(3)
C11 C10 N3 FE1 -34.5(3)
C8 C9 N3 C18 78.5(3)
C8 C9 N3 C10 -160.8(2)
C8 C9 N3 FE1 -45.0(2)
C12 C11 N4 C15 -0.6(4)
C10 C11 N4 C15 176.5(2)
C12 C11 N4 FE1 177.71(19)
C10 C11 N4 FE1 -5.2(3)
C14 C15 N4 C11 -1.0(4)
C16 C15 N4 C11 -179.4(2)
C14 C15 N4 FE1 -179.3(2)
C16 C15 N4 FE1 2.2(3)
O1 C1 N5 C19 3.3(4)
C2 C1 N5 C19 -178.0(2)
C20 C19 N5 C1 178.1(3)
O2 C16 N6 C23 -0.2(4)
C15 C16 N6 C23 -178.9(2)
C24 C23 N6 C16 -91.9(3)
N5 C1 O1 FE1 -174.9(2)
C2 C1 O1 FE1 6.4(3)
N6 C16 O2 FE1 -175.9(2)
C15 C16 O2 FE1 2.8(3)
